data_7045855
loop_
_publ_author_name
'Grote, Johanna'
'Neumann, Beate'
'Stammler, Hans-Georg'
'Mitzel, Norbert W.'

_publ_section_title
;
 Silver(i) dithiocarboxylate complexes - clustering and aggregation.
;
_journal_issue 17
_journal_name_full 'Dalton transactions (Cambridge, England : 2003)'
_journal_page_first 6036
_journal_page_last 6040
_journal_paper_doi 10.1039/c8dt00279g
_journal_volume 47
_journal_year 2018
_chemical_formula_moiety 'C55 H59 Ag4 N3 S8, 0.5(C5 H5 N)'
_chemical_formula_sum 'C57.5 H61.5 Ag4 N3.5 S8'
_chemical_formula_weight 1489.56
_space_group_crystal_system monoclinic
_space_group_IT_number 14
_space_group_name_Hall '-P 2ybc'
_space_group_name_H-M_alt 'P 1 21/c 1'
_symmetry_space_group_name_Hall '-P 2ybc'
_symmetry_space_group_name_H-M 'P 1 21/c 1'
_atom_sites_solution_hydrogens geom
_atom_sites_solution_primary direct
_audit_creation_date 2017-12-18
_audit_creation_method
;
Olex2 1.2
(compiled 2017.08.10 svn.r3458 for OlexSys, GUI svn.r5381)
;
_audit_update_record
;
2017-12-22 deposited with the CCDC.
2018-03-12 downloaded from the CCDC.
;
_cell_angle_alpha 90
_cell_angle_beta 96.3063(4)
_cell_angle_gamma 90
_cell_formula_units_Z 4
_cell_length_a 12.72625(5)
_cell_length_b 21.79602(9)
_cell_length_c 21.46037(9)
_cell_measurement_reflns_used 146204
_cell_measurement_temperature 100.01(10)
_cell_measurement_theta_max 72.8460
_cell_measurement_theta_min 3.4490
_cell_volume 5916.69(4)
_computing_cell_refinement 'CrysAlisPro 1.171.38.43 (Rigaku OD, 2015)'
_computing_data_collection 'CrysAlisPro 1.171.38.43 (Rigaku OD, 2015)'
_computing_data_reduction 'CrysAlisPro 1.171.38.43 (Rigaku OD, 2015)'
_computing_molecular_graphics 'Olex2 (Dolomanov et al., 2009)'
_computing_publication_material 'Olex2 (Dolomanov et al., 2009)'
_computing_structure_refinement 'ShelXL (Sheldrick, 2015)'
_computing_structure_solution 'ShelXS (Sheldrick, 2008)'
_diffrn_ambient_environment N~2~
_diffrn_ambient_temperature 100.01(10)
_diffrn_detector 'CCD plate'
_diffrn_detector_area_resol_mean 5.3114
_diffrn_detector_type Atlas
_diffrn_measured_fraction_theta_full 1.000
_diffrn_measured_fraction_theta_max 1.000
_diffrn_measurement_details
;
List of Runs (angles in degrees, time in seconds):

  # Type    Start    End  Width  t~exp~   \w     \q     \k     \f   Frames
#--------------------------------------------------------------------------
  1  \w    -69.00  28.00   1.00    7.50    --  -42.33  58.00  73.00   97
  2  \w   -112.00 -15.00   1.00    7.50    --  -42.33 -58.00 -66.00   97
  3  \w     15.00 112.00   1.00    7.50    --   42.33  58.00  73.00   97
  4  \w     84.00 178.00   1.00   24.50    --  111.00  58.00  73.00   94
  5  \w     41.00 138.00   1.00   24.50    --  111.00 -58.00 -66.00   97
  6  \w   -115.00 -20.00   1.00    7.50    --  -42.33 -37.00 -30.00   95
  7  \w   -116.00 -11.00   1.00    7.50    --  -42.33 -77.00   0.00  105
  8  \w   -116.00 -11.00   1.00    7.50    --  -42.33 -77.00-150.00  105
  9  \w   -116.00 -11.00   1.00    7.50    --  -42.33 -77.00 120.00  105
 10  \w   -115.00 -20.00   1.00    7.50    --  -42.33 -37.00  60.00   95
 11  \w   -116.00 -11.00   1.00    7.50    --  -42.33 -77.00  60.00  105
 12  \w   -116.00 -11.00   1.00    7.50    --  -42.33 -77.00 -60.00  105
 13  \w      1.00  82.00   1.00    7.50    --   42.33 -99.00 150.00   81
 14  \w    -28.00  69.00   1.00    7.50    --   42.33 -58.00 -66.00   97
 15  \w     57.00 129.00   1.00    7.50    --   42.33 178.00 -30.00   72
 16  \w     83.00 178.00   1.00   24.50    --  111.00  61.00  30.00   95
 17  \w     30.00 109.00   1.00   24.50    --  111.00 -94.00 -60.00   79
 18  \w     81.00 178.00   1.00   24.50    --  111.00  71.00 106.96   97
 19  \w     37.00 142.00   1.00   24.50    --  111.00 -77.00  90.00  105
 20  \w     39.00 121.00   1.00   24.50    --  111.00-125.00 120.00   82
 21  \w     39.00 121.00   1.00   24.50    --  111.00-125.00 -60.00   82
 22  \w     80.00 178.00   1.00   24.50    --  111.00  77.00-150.00   98
 23  \w     83.00 178.00   1.00   24.50    --  111.00  61.00  60.00   95
 24  \w     80.00 178.00   1.00   24.50    --  111.00  77.00 -60.00   98
 25  \w     83.00 178.00   1.00   24.50    --  111.00  61.00 -90.00   95
 26  \w     80.00 178.00   1.00   24.50    --  111.00  77.00 -30.00   98
 27  \w     80.00 178.00   1.00   24.50    --  111.00  77.00 120.00   98
 28  \w     83.00 178.00   1.00   24.50    --  111.00  61.00 150.00   95
 29  \w     83.00 178.00   1.00   24.50    --  111.00  61.00-150.00   95
 30  \w     81.00 178.00   1.00   24.50    --  111.00  70.00  42.55   97
 31  \w     81.00 178.00   1.00   24.50    --  111.00  71.00 113.22   97
 32  \w     80.00 178.00   1.00   24.50    --  111.00  77.00 -90.00   98
 33  \w     80.00 178.00   1.00   24.50    --  111.00  75.00 -41.00   98
 34  \w     39.00 121.00   1.00   24.50    --  111.00-125.00 -90.00   82
 35  \w     80.00 178.00   1.00   24.50    --  111.00  77.00  60.00   98
 36  \w     83.00 178.00   1.00   24.50    --  111.00  61.00-180.00   95
 37  \w     39.00 121.00   1.00   24.50    --  111.00-125.00  60.00   82
 38  \w     83.00 178.00   1.00   24.50    --  111.00  61.00-120.00   95
 39  \w     80.00 178.00   1.00   24.50    --  111.00  77.00  90.00   98
 40  \w     83.00 178.00   1.00   24.50    --  111.00  61.00 -30.00   95
 41  \w     85.00 178.00   1.00   24.50    --  111.00  55.00 -43.47   93
 42  \w     82.00 178.00   1.00   24.50    --  111.00  68.00 -27.51   96
 43  \w     82.00 178.00   1.00   24.50    --  111.00  68.00 158.34   96
 44  \w     87.00 178.00   1.00   24.50    --  111.00  45.00  30.00   91
 45  \w     87.00 178.00   1.00   24.50    --  111.00  45.00-150.00   91
 46  \w     39.00 121.00   1.00   24.50    --  111.00-125.00-180.00   82
 47  \w     80.00 178.00   1.00   24.50    --  111.00  77.00-180.00   98
 48  \w     80.00 178.00   1.00   24.50    --  111.00  77.00   0.00   98
 49  \w     83.00 178.00   1.00   24.50    --  111.00  62.00-103.34   95
 50  \w     82.00 178.00   1.00   24.50    --  111.00  69.00-122.34   96
 51  \w     83.00 178.00   1.00   24.50    --  111.00  61.00 -60.00   95
 52  \w     83.00 178.00   1.00   24.50    --  111.00  63.00  89.28   95
 53  \w     83.00 178.00   1.00   24.50    --  111.00  62.00  39.98   95
 54  \w     83.00 178.00   1.00   24.50    --  111.00  61.00   0.00   95
 55  \w   -116.00 -11.00   1.00    7.50    --  -42.33 -77.00-120.00  105
 56  \w   -121.00  -5.00   1.00    7.50    --  -42.33 -19.00 -60.00  116
 57  \w   -112.00 -16.00   1.00    7.50    --  -42.33 -57.00-180.00   96
 58  \w   -116.00 -11.00   1.00    7.50    --  -42.33 -77.00  90.00  105
 59  \w   -116.00 -52.00   1.00    7.50    --  -42.33 -77.00 150.00   64
;
_diffrn_measurement_device 'four-circle diffractometer'
_diffrn_measurement_device_type 'SuperNova, Dual, Cu at zero, Atlas'
_diffrn_measurement_method '\w scans'
_diffrn_orient_matrix_type 'CrysAlisPro convention (1999,Acta A55,543-557)'
_diffrn_orient_matrix_UB_11 -0.0038287000
_diffrn_orient_matrix_UB_12 0.0489069000
_diffrn_orient_matrix_UB_13 -0.0520353000
_diffrn_orient_matrix_UB_21 0.1216975000
_diffrn_orient_matrix_UB_22 0.0026604000
_diffrn_orient_matrix_UB_23 0.0073907000
_diffrn_orient_matrix_UB_31 0.0026789000
_diffrn_orient_matrix_UB_32 -0.0509449000
_diffrn_orient_matrix_UB_33 -0.0495549000
_diffrn_radiation_monochromator mirror
_diffrn_radiation_probe x-ray
_diffrn_radiation_type CuK\a
_diffrn_radiation_wavelength 1.54184
_diffrn_reflns_av_R_equivalents 0.0298
_diffrn_reflns_av_unetI/netI 0.0086
_diffrn_reflns_Laue_measured_fraction_full 1.000
_diffrn_reflns_Laue_measured_fraction_max 1.000
_diffrn_reflns_limit_h_max 15
_diffrn_reflns_limit_h_min -15
_diffrn_reflns_limit_k_max 26
_diffrn_reflns_limit_k_min -26
_diffrn_reflns_limit_l_max 26
_diffrn_reflns_limit_l_min -26
_diffrn_reflns_number 202082
_diffrn_reflns_point_group_measured_fraction_full 1.000
_diffrn_reflns_point_group_measured_fraction_max 1.000
_diffrn_reflns_theta_full 67.684
_diffrn_reflns_theta_max 72.349
_diffrn_reflns_theta_min 2.899
_diffrn_source 'micro-focus sealed X-ray tube'
_diffrn_source_type 'SuperNova (Cu) X-ray Source'
_exptl_absorpt_coefficient_mu 13.411
_exptl_absorpt_correction_T_max 0.626
_exptl_absorpt_correction_T_min 0.348
_exptl_absorpt_correction_type gaussian
_exptl_absorpt_process_details
;
CrysAlisPro 1.171.38.43 (Rigaku Oxford Diffraction, 2015)
Numerical absorption correction based on gaussian integration over
            a multifaceted crystal model
Empirical absorption correction using spherical harmonics,
 implemented in SCALE3 ABSPACK scaling algorithm.
;
_exptl_crystal_colour 'clear orange'
_exptl_crystal_colour_lustre clear
_exptl_crystal_colour_primary orange
_exptl_crystal_density_diffrn 1.672
_exptl_crystal_description block
_exptl_crystal_F_000 2988
_exptl_crystal_size_max 0.1
_exptl_crystal_size_mid 0.046
_exptl_crystal_size_min 0.043
_refine_diff_density_max 0.357
_refine_diff_density_min -0.672
_refine_diff_density_rms 0.057
_refine_ls_extinction_method none
_refine_ls_goodness_of_fit_ref 1.067
_refine_ls_hydrogen_treatment constr
_refine_ls_matrix_type full
_refine_ls_number_parameters 681
_refine_ls_number_reflns 11688
_refine_ls_number_restraints 12
_refine_ls_restrained_S_all 1.067
_refine_ls_R_factor_all 0.0172
_refine_ls_R_factor_gt 0.0171
_refine_ls_shift/su_max 0.002
_refine_ls_shift/su_mean 0.000
_refine_ls_structure_factor_coef Fsqd
_refine_ls_weighting_details 'w=1/[\s^2^(Fo^2^)+(0.0208P)^2^+5.6160P] where P=(Fo^2^+2Fc^2^)/3'
_refine_ls_weighting_scheme calc
_refine_ls_wR_factor_gt 0.0439
_refine_ls_wR_factor_ref 0.0440
_reflns_Friedel_coverage 0.000
_reflns_number_gt 11636
_reflns_number_total 11688
_reflns_threshold_expression 'I > 2\s(I)'
_cod_data_source_file c8dt00279g2.cif
_cod_data_source_block glatthor23
_cod_depositor_comments 'Adding full bibliography for 7045852--7045856.cif.'
_cod_original_formula_sum 'C57.50 H61.50 Ag4 N3.50 S8'
_cod_database_code 7045855
_shelx_shelxl_version_number 2016/6
_chemical_oxdiff_formula 'C59 H59 Ag4 N2 S8'
_shelx_space_group_comment
;
The symmetry employed for this shelxl refinement is uniquely defined
by the following loop, which should always be used as a source of
symmetry information in preference to the above space-group names.
They are only intended as comments.
;
_shelx_estimated_absorpt_t_max 0.596
_shelx_estimated_absorpt_t_min 0.347
_reflns_odcompleteness_completeness 99.93
_reflns_odcompleteness_iscentric 1
_reflns_odcompleteness_theta 43.26
_olex2_refinement_description
;
1. Fixed Uiso
 At 1.2 times of:
  All C(H) groups
 At 1.5 times of:
  All C(H,H,H) groups
2. Uiso/Uaniso restraints and constraints
Uanis(C7B) = Uanis(C7A)
Uanis(C10B) = Uanis(C10A)
Uanis(C6B) = Uanis(C6A)
Uanis(C5B) = Uanis(C5A)
Uanis(C9B) = Uanis(C9A)
Uanis(C4B) = Uanis(C4A)
Uiso(C56) = Uiso(C57) = Uiso(C58) = Uiso(C59) = Uiso(C60)
3. Same fragment restrains
{N1, C41, C42, C43, C44, C45} sigma for 1-2: 0.02, 1-3: 0.04
as
{N4, C56, C57, C58, C59, C60}
4. Others
 Sof(C4B)=Sof(H4B)=Sof(C5B)=Sof(C6B)=Sof(H6B)=Sof(C7B)=Sof(C9B)=Sof(H9BA)=
 Sof(H9BB)=Sof(H9BC)=Sof(C10B)=Sof(H10D)=Sof(H10E)=Sof(H10F)=1-FVAR(1)
 Sof(C4A)=Sof(H4A)=Sof(C5A)=Sof(C6A)=Sof(H6A)=Sof(C7A)=Sof(C9A)=Sof(H9AA)=
 Sof(H9AB)=Sof(H9AC)=Sof(C10A)=Sof(H10A)=Sof(H10B)=Sof(H10C)=FVAR(1)
 Fixed Sof: N4(0.5) C56(0.5) H56(0.5) C57(0.5) H57(0.5) C58(0.5) H58(0.5)
 C59(0.5) H59(0.5) C60(0.5) H60(0.5)
5.a Me refined with riding coordinates:
 C10A(H10A,H10B,H10C), C9B(H9BA,H9BB,H9BC), C10B(H10D,H10E,H10F)
5.b Aromatic/amide H refined with riding coordinates:
 C4A(H4A), C6A(H6A), C4B(H4B), C6B(H6B), C14(H14), C16(H16), C24(H24),
 C26(H26), C34(H34), C36(H36), C41(H41), C42(H42), C43(H43), C44(H44), C45(H45),
  C46(H46), C47(H47), C48(H48), C49(H49), C50(H50), C51(H51), C52(H52),
 C53(H53), C54(H54), C55(H55), C56(H56), C57(H57), C58(H58), C59(H59), C60(H60)
5.c Idealised Me refined as rotating group:
 C8(H8A,H8B,H8C), C9A(H9AA,H9AB,H9AC), C18(H18A,H18B,H18C), C19(H19A,H19B,
 H19C), C20(H20A,H20B,H20C), C28(H28A,H28B,H28C), C29(H29A,H29B,H29C), C30(H30A,
 H30B,H30C), C38(H38A,H38B,H38C), C39(H39A,H39B,H39C), C40(H40A,H40B,H40C)
;
_olex2_date_sample_data_collection 2016-09-27
_olex2_date_sample_submission 1474408800
_olex2_submission_special_instructions 'No special instructions were received'
_oxdiff_exptl_absorpt_empirical_details
;
Empirical correction (ABSPACK) includes:
- Absorption correction using spherical harmonics
- Frame scaling
- Detector area scaling
;
_oxdiff_exptl_absorpt_empirical_full_max 1.213
_oxdiff_exptl_absorpt_empirical_full_min 0.777

loop_
_space_group_symop_operation_xyz
'x, y, z'
'-x, y+1/2, -z+1/2'
'-x, -y, -z'
'x, -y-1/2, z-1/2'

loop_
_atom_site_label
_atom_site_type_symbol
_atom_site_fract_x
_atom_site_fract_y
_atom_site_fract_z
_atom_site_U_iso_or_equiv
_atom_site_adp_type
_atom_site_occupancy
_atom_site_site_symmetry_order
_atom_site_calc_flag
_atom_site_refinement_flags_posn
_atom_site_refinement_flags_occupancy
_atom_site_disorder_assembly
_atom_site_disorder_group
Ag1 Ag 0.18419(2) 0.26107(2) 0.32633(2) 0.01947(3) Uani 1 1 d . . . .
Ag2 Ag 0.41096(2) 0.28437(2) 0.30289(2) 0.01746(3) Uani 1 1 d . . . .
Ag3 Ag 0.39953(2) 0.17616(2) 0.38241(2) 0.01879(3) Uani 1 1 d . . . .
Ag4 Ag 0.32267(2) 0.29466(2) 0.43090(2) 0.01886(3) Uani 1 1 d . . . .
S1 S 0.16689(3) 0.16991(2) 0.25706(2) 0.02470(9) Uani 1 1 d . . . .
S2 S 0.40685(3) 0.17256(2) 0.26551(2) 0.01801(8) Uani 1 1 d . . . .
S3 S 0.25844(3) 0.36019(2) 0.27960(2) 0.01871(8) Uani 1 1 d . . . .
S4 S 0.30429(4) 0.40664(2) 0.41275(2) 0.02546(9) Uani 1 1 d . . . .
S5 S 0.15301(3) 0.23790(2) 0.44435(2) 0.01942(8) Uani 1 1 d . . . .
S6 S 0.26358(3) 0.11559(2) 0.43058(2) 0.02201(9) Uani 1 1 d . . . .
S7 S 0.56971(3) 0.31986(2) 0.37564(2) 0.02198(9) Uani 1 1 d . . . .
S8 S 0.48677(3) 0.24040(2) 0.47512(2) 0.02039(8) Uani 1 1 d . . . .
C1 C 0.28346(14) 0.14743(8) 0.23747(8) 0.0182(3) Uani 1 1 d . . . .
C2 C 0.28161(15) 0.09795(8) 0.18926(8) 0.0213(4) Uani 1 1 d . . . .
C3 C 0.27000(16) 0.03665(9) 0.20717(9) 0.0254(4) Uani 1 1 d . . . .
C4A C 0.2660(4) -0.0085(2) 0.1634(2) 0.0333(9) Uani 0.802(8) 1 d . P A 1
H4A H 0.258399 -0.049019 0.175527 0.040 Uiso 0.802(8) 1 calc R P A 1
C5A C 0.2732(4) 0.00501(18) 0.10018(18) 0.0467(11) Uani 0.802(8) 1 d . P A 1
C6A C 0.2887(4) 0.06578(19) 0.08367(17) 0.0448(11) Uani 0.802(8) 1 d . P A 1
H6A H 0.296130 0.075117 0.042094 0.054 Uiso 0.802(8) 1 calc R P A 1
C7A C 0.2936(4) 0.1133(3) 0.1278(3) 0.0290(10) Uani 0.802(8) 1 d . P A 1
C8 C 0.2668(2) 0.01966(10) 0.27475(10) 0.0374(5) Uani 1 1 d . . . .
H8A H 0.329584 0.034401 0.299054 0.056 Uiso 1 1 calc GR . . .
H8B H 0.263070 -0.024150 0.278509 0.056 Uiso 1 1 calc GR . . .
H8C H 0.205809 0.037881 0.289879 0.056 Uiso 1 1 calc GR . . .
C9A C 0.2640(6) -0.04491(18) 0.05136(18) 0.080(2) Uani 0.802(8) 1 d . P A 1
H9AA H 0.324716 -0.071232 0.057692 0.120 Uiso 0.802(8) 1 calc GR P A 1
H9AB H 0.260238 -0.026840 0.010374 0.120 Uiso 0.802(8) 1 calc GR P A 1
H9AC H 0.201192 -0.068462 0.054881 0.120 Uiso 0.802(8) 1 calc GR P A 1
C10A C 0.3028(9) 0.1788(5) 0.1083(3) 0.0429(12) Uani 0.802(8) 1 d . P A 1
H10A H 0.310513 0.180537 0.064297 0.064 Uiso 0.802(8) 1 calc R P A 1
H10B H 0.240334 0.200735 0.116332 0.064 Uiso 0.802(8) 1 calc R P A 1
H10C H 0.363488 0.197041 0.131624 0.064 Uiso 0.802(8) 1 calc R P A 1
C4B C 0.242(2) -0.0063(13) 0.1518(12) 0.0333(9) Uani 0.198(8) 1 d . P A 2
H4B H 0.231715 -0.047540 0.160362 0.040 Uiso 0.198(8) 1 calc R P A 2
C5B C 0.2309(19) 0.0110(9) 0.0932(9) 0.0467(11) Uani 0.198(8) 1 d . P A 2
C6B C 0.2429(18) 0.0700(9) 0.0783(9) 0.0448(11) Uani 0.198(8) 1 d . P A 2
H6B H 0.235811 0.081364 0.036293 0.054 Uiso 0.198(8) 1 calc R P A 2
C7B C 0.265(2) 0.1135(15) 0.1224(14) 0.0290(10) Uani 0.198(8) 1 d . P A 2
C9B C 0.191(3) -0.0384(8) 0.0414(8) 0.080(2) Uani 0.198(8) 1 d . P A 2
H9BA H 0.186872 -0.019738 0.000666 0.120 Uiso 0.198(8) 1 calc R P A 2
H9BB H 0.240370 -0.071968 0.043241 0.120 Uiso 0.198(8) 1 calc R P A 2
H9BC H 0.122911 -0.053219 0.049023 0.120 Uiso 0.198(8) 1 calc R P A 2
C10B C 0.294(4) 0.180(2) 0.0973(16) 0.0429(12) Uani 0.198(8) 1 d . P A 2
H10D H 0.308048 0.207665 0.132129 0.064 Uiso 0.198(8) 1 calc R P A 2
H10E H 0.355026 0.177271 0.075051 0.064 Uiso 0.198(8) 1 calc R P A 2
H10F H 0.235224 0.195547 0.069573 0.064 Uiso 0.198(8) 1 calc R P A 2
C11 C 0.27254(14) 0.41569(8) 0.33595(9) 0.0206(4) Uani 1 1 d . . . .
C12 C 0.25559(16) 0.48027(8) 0.31255(8) 0.0225(4) Uani 1 1 d . . . .
C13 C 0.15305(17) 0.50126(9) 0.29249(10) 0.0293(4) Uani 1 1 d . . . .
C14 C 0.14044(19) 0.56186(10) 0.27185(10) 0.0353(5) Uani 1 1 d . . . .
H14 H 0.072780 0.576207 0.258780 0.042 Uiso 1 1 calc R . . .
C15 C 0.2253(2) 0.60119(9) 0.27022(9) 0.0348(5) Uani 1 1 d . . . .
C16 C 0.32568(19) 0.57917(9) 0.28980(9) 0.0305(4) Uani 1 1 d . . . .
H16 H 0.383245 0.605298 0.288769 0.037 Uiso 1 1 calc R . . .
C17 C 0.34327(17) 0.51922(9) 0.31097(9) 0.0251(4) Uani 1 1 d . . . .
C18 C 0.05747(18) 0.46053(11) 0.29278(14) 0.0433(6) Uani 1 1 d . . . .
H18A H 0.054439 0.432650 0.258003 0.065 Uiso 1 1 calc GR . . .
H18B H -0.005273 0.485303 0.289295 0.065 Uiso 1 1 calc GR . . .
H18C H 0.062340 0.437688 0.331239 0.065 Uiso 1 1 calc GR . . .
C19 C 0.2097(3) 0.66693(11) 0.24919(12) 0.0496(7) Uani 1 1 d . . . .
H19A H 0.139780 0.671904 0.228005 0.074 Uiso 1 1 calc GR . . .
H19B H 0.260817 0.677203 0.221139 0.074 Uiso 1 1 calc GR . . .
H19C H 0.218630 0.693513 0.285051 0.074 Uiso 1 1 calc GR . . .
C20 C 0.45474(17) 0.49861(10) 0.33125(11) 0.0322(4) Uani 1 1 d . . . .
H20A H 0.467704 0.499977 0.376146 0.048 Uiso 1 1 calc GR . . .
H20B H 0.503472 0.525313 0.313440 0.048 Uiso 1 1 calc GR . . .
H20C H 0.464090 0.457390 0.317081 0.048 Uiso 1 1 calc GR . . .
C21 C 0.17371(14) 0.16144(8) 0.45685(8) 0.0190(3) Uani 1 1 d . . . .
C22 C 0.09819(14) 0.13147(8) 0.49626(8) 0.0189(3) Uani 1 1 d . . . .
C23 C 0.12190(15) 0.12986(8) 0.56152(9) 0.0215(4) Uani 1 1 d . . . .
C24 C 0.05102(16) 0.10053(9) 0.59678(9) 0.0257(4) Uani 1 1 d . . . .
H24 H 0.065990 0.099023 0.640154 0.031 Uiso 1 1 calc R . . .
C25 C -0.04128(16) 0.07352(9) 0.56896(10) 0.0274(4) Uani 1 1 d . . . .
C26 C -0.06181(15) 0.07552(9) 0.50411(10) 0.0268(4) Uani 1 1 d . . . .
H26 H -0.123010 0.057108 0.485052 0.032 Uiso 1 1 calc R . . .
C27 C 0.00601(14) 0.10408(8) 0.46676(9) 0.0226(4) Uani 1 1 d . . . .
C28 C 0.22144(17) 0.15856(10) 0.59347(9) 0.0302(4) Uani 1 1 d . . . .
H28A H 0.281673 0.141990 0.576005 0.045 Uiso 1 1 calc GR . . .
H28B H 0.227073 0.149780 0.637548 0.045 Uiso 1 1 calc GR . . .
H28C H 0.218920 0.202163 0.587190 0.045 Uiso 1 1 calc GR . . .
C29 C -0.11803(19) 0.04289(11) 0.60786(12) 0.0392(5) Uani 1 1 d . . . .
H29A H -0.083135 0.033999 0.648813 0.059 Uiso 1 1 calc GR . . .
H29B H -0.143036 0.005404 0.587935 0.059 Uiso 1 1 calc GR . . .
H29C H -0.176778 0.069769 0.611570 0.059 Uiso 1 1 calc GR . . .
C30 C -0.01929(16) 0.10582(10) 0.39639(10) 0.0305(4) Uani 1 1 d . . . .
H30A H -0.024150 0.147700 0.382528 0.046 Uiso 1 1 calc GR . . .
H30B H -0.085459 0.085493 0.384754 0.046 Uiso 1 1 calc GR . . .
H30C H 0.035656 0.085369 0.377151 0.046 Uiso 1 1 calc GR . . .
C31 C 0.57974(14) 0.28446(8) 0.44485(8) 0.0201(4) Uani 1 1 d . . . .
C32 C 0.68116(15) 0.29062(9) 0.48689(8) 0.0221(4) Uani 1 1 d . . . .
C33 C 0.69058(16) 0.33506(10) 0.53420(9) 0.0296(4) Uani 1 1 d . . . .
C34 C 0.78722(18) 0.34010(12) 0.57175(10) 0.0375(5) Uani 1 1 d . . . .
H34 H 0.795312 0.370429 0.602376 0.045 Uiso 1 1 calc R . . .
C35 C 0.87123(17) 0.30126(13) 0.56467(10) 0.0387(5) Uani 1 1 d . . . .
C36 C 0.85816(16) 0.25608(11) 0.51896(11) 0.0346(5) Uani 1 1 d . . . .
H36 H 0.913480 0.229087 0.514611 0.041 Uiso 1 1 calc R . . .
C37 C 0.76407(15) 0.25005(10) 0.47930(9) 0.0264(4) Uani 1 1 d . . . .
C38 C 0.59866(19) 0.37542(13) 0.54629(12) 0.0461(6) Uani 1 1 d . . . .
H38A H 0.559337 0.386336 0.507110 0.069 Uiso 1 1 calc GR . . .
H38B H 0.624632 0.411945 0.567742 0.069 Uiso 1 1 calc GR . . .
H38C H 0.553514 0.353653 0.571712 0.069 Uiso 1 1 calc GR . . .
C39 C 0.9751(2) 0.30748(18) 0.60600(14) 0.0615(9) Uani 1 1 d . . . .
H39A H 1.016944 0.339043 0.589634 0.092 Uiso 1 1 calc GR . . .
H39B H 1.012653 0.269239 0.606781 0.092 Uiso 1 1 calc GR . . .
H39C H 0.961492 0.318084 0.647787 0.092 Uiso 1 1 calc GR . . .
C40 C 0.75287(18) 0.20017(10) 0.43084(11) 0.0352(5) Uani 1 1 d . . . .
H40A H 0.692447 0.175348 0.436745 0.053 Uiso 1 1 calc GR . . .
H40B H 0.815273 0.175101 0.435001 0.053 Uiso 1 1 calc GR . . .
H40C H 0.743739 0.218153 0.389764 0.053 Uiso 1 1 calc GR . . .
N1 N 0.00598(12) 0.29460(8) 0.30177(8) 0.0248(3) Uani 1 1 d D . . .
C41 C -0.06210(16) 0.30495(10) 0.34379(10) 0.0291(4) Uani 1 1 d D . . .
H41 H -0.039813 0.297984 0.385931 0.035 Uiso 1 1 calc R . . .
C42 C -0.16444(16) 0.32561(10) 0.32739(12) 0.0336(5) Uani 1 1 d D . . .
H42 H -0.209437 0.332781 0.357954 0.040 Uiso 1 1 calc R . . .
C43 C -0.19818(16) 0.33530(10) 0.26501(12) 0.0346(5) Uani 1 1 d D . . .
H43 H -0.266651 0.348809 0.252743 0.042 Uiso 1 1 calc R . . .
C44 C -0.12911(17) 0.32473(10) 0.22093(11) 0.0330(5) Uani 1 1 d D . . .
H44 H -0.150087 0.330793 0.178485 0.040 Uiso 1 1 calc R . . .
C45 C -0.02748(16) 0.30481(9) 0.24144(10) 0.0274(4) Uani 1 1 d D . . .
H45 H 0.019452 0.298273 0.211804 0.033 Uiso 1 1 calc R . . .
N2 N 0.49690(12) 0.31650(7) 0.20987(7) 0.0224(3) Uani 1 1 d . . . .
C46 C 0.49383(16) 0.37444(9) 0.18899(9) 0.0263(4) Uani 1 1 d . . . .
H46 H 0.452546 0.402711 0.207774 0.032 Uiso 1 1 calc R . . .
C47 C 0.54950(17) 0.39428(10) 0.14054(10) 0.0318(4) Uani 1 1 d . . . .
H47 H 0.545768 0.434977 0.127469 0.038 Uiso 1 1 calc R . . .
C48 C 0.61047(16) 0.35244(11) 0.11214(9) 0.0308(4) Uani 1 1 d . . . .
H48 H 0.648488 0.364489 0.079608 0.037 Uiso 1 1 calc R . . .
C49 C 0.61398(16) 0.29261(10) 0.13283(9) 0.0277(4) Uani 1 1 d . . . .
H49 H 0.654139 0.263415 0.114510 0.033 Uiso 1 1 calc R . . .
C50 C 0.55634(16) 0.27691(9) 0.18155(9) 0.0258(4) Uani 1 1 d . . . .
H50 H 0.559133 0.236447 0.195395 0.031 Uiso 1 1 calc R . . .
N3 N 0.52709(12) 0.08923(7) 0.40048(7) 0.0225(3) Uani 1 1 d . . . .
C51 C 0.58163(16) 0.06554(9) 0.35638(9) 0.0264(4) Uani 1 1 d . . . .
H51 H 0.565001 0.078573 0.315214 0.032 Uiso 1 1 calc R . . .
C52 C 0.66177(16) 0.02252(9) 0.36872(10) 0.0289(4) Uani 1 1 d . . . .
H52 H 0.698319 0.007568 0.336701 0.035 Uiso 1 1 calc R . . .
C53 C 0.68590(15) 0.00246(9) 0.42978(10) 0.0289(4) Uani 1 1 d . . . .
H53 H 0.738881 -0.026443 0.439648 0.035 Uiso 1 1 calc R . . .
C54 C 0.62976(16) 0.02620(9) 0.47584(10) 0.0280(4) Uani 1 1 d . . . .
H54 H 0.644178 0.013441 0.517255 0.034 Uiso 1 1 calc R . . .
C55 C 0.55164(15) 0.06932(9) 0.45929(9) 0.0250(4) Uani 1 1 d . . . .
H55 H 0.514425 0.085207 0.490580 0.030 Uiso 1 1 calc R . . .
N4 N 0.0194(8) 0.4512(5) 0.4427(5) 0.119(3) Uiso 0.5 1 d D P B -1
C56 C -0.0084(9) 0.5126(5) 0.4388(5) 0.1023(14) Uiso 0.5 1 d D P B -1
H56 H -0.003353 0.532258 0.400786 0.123 Uiso 0.5 1 calc R P B -1
C57 C -0.0435(9) 0.5476(5) 0.4873(5) 0.1023(14) Uiso 0.5 1 d D P B -1
H57 H -0.062163 0.588612 0.481098 0.123 Uiso 0.5 1 calc R P B -1
C58 C -0.0494(9) 0.5199(5) 0.5439(5) 0.1023(14) Uiso 0.5 1 d D P B -1
H58 H -0.078761 0.540037 0.576108 0.123 Uiso 0.5 1 calc R P B -1
C59 C -0.0103(9) 0.4609(5) 0.5517(5) 0.1023(14) Uiso 0.5 1 d D P B -1
H59 H -0.003984 0.443709 0.591572 0.123 Uiso 0.5 1 calc R P B -1
C60 C 0.0210(9) 0.4253(5) 0.5010(5) 0.1023(14) Uiso 0.5 1 d D P B -1
H60 H 0.042233 0.384729 0.507452 0.123 Uiso 0.5 1 calc R P B -1

loop_
_atom_site_aniso_label
_atom_site_aniso_U_11
_atom_site_aniso_U_22
_atom_site_aniso_U_33
_atom_site_aniso_U_23
_atom_site_aniso_U_13
_atom_site_aniso_U_12
Ag1 0.01789(6) 0.02136(7) 0.01915(6) -0.00225(5) 0.00194(5) 0.00219(5)
Ag2 0.01863(6) 0.01841(6) 0.01531(6) 0.00039(4) 0.00173(4) 0.00194(4)
Ag3 0.02011(6) 0.02001(6) 0.01645(6) 0.00090(4) 0.00293(5) 0.00127(5)
Ag4 0.01973(6) 0.02015(6) 0.01664(6) 0.00148(4) 0.00175(5) 0.00144(5)
S1 0.0182(2) 0.0263(2) 0.0289(2) -0.00904(18) -0.00030(17) 0.00213(17)
S2 0.01861(19) 0.01829(19) 0.01746(19) -0.00013(15) 0.00347(15) 0.00208(15)
S3 0.02101(19) 0.01765(19) 0.01737(19) -0.00131(15) 0.00164(15) 0.00364(15)
S4 0.0409(3) 0.0188(2) 0.0172(2) -0.00127(16) 0.00523(18) 0.00197(18)
S5 0.01966(19) 0.0186(2) 0.0207(2) 0.00332(15) 0.00533(15) 0.00332(15)
S6 0.0222(2) 0.0184(2) 0.0267(2) 0.00320(16) 0.00829(17) 0.00324(16)
S7 0.0196(2) 0.0297(2) 0.01619(19) 0.00220(16) -0.00008(15) -0.00195(17)
S8 0.0206(2) 0.0237(2) 0.01629(19) 0.00224(16) -0.00051(15) 0.00066(16)
C1 0.0233(8) 0.0171(8) 0.0138(8) 0.0031(6) 0.0007(6) 0.0025(7)
C2 0.0284(9) 0.0189(9) 0.0167(8) -0.0013(7) 0.0024(7) 0.0030(7)
C3 0.0321(10) 0.0205(9) 0.0235(9) 0.0001(7) 0.0029(8) 0.0000(8)
C4A 0.055(3) 0.0182(11) 0.023(2) -0.0007(14) -0.0114(15) 0.0035(17)
C5A 0.088(4) 0.0256(15) 0.0224(15) -0.0058(11) -0.0125(19) 0.019(2)
C6A 0.087(4) 0.0327(14) 0.0137(12) -0.0001(10) -0.0010(19) 0.020(2)
C7A 0.048(3) 0.0223(10) 0.0149(15) 0.0010(10) -0.003(2) 0.007(2)
C8 0.0589(15) 0.0244(10) 0.0299(11) 0.0068(8) 0.0094(10) -0.0074(10)
C9A 0.170(6) 0.0354(18) 0.0278(17) -0.0128(14) -0.021(3) 0.026(3)
C10A 0.091(3) 0.0259(13) 0.011(3) 0.008(3) 0.003(2) 0.0075(17)
C4B 0.055(3) 0.0182(11) 0.023(2) -0.0007(14) -0.0114(15) 0.0035(17)
C5B 0.088(4) 0.0256(15) 0.0224(15) -0.0058(11) -0.0125(19) 0.019(2)
C6B 0.087(4) 0.0327(14) 0.0137(12) -0.0001(10) -0.0010(19) 0.020(2)
C7B 0.048(3) 0.0223(10) 0.0149(15) 0.0010(10) -0.003(2) 0.007(2)
C9B 0.170(6) 0.0354(18) 0.0278(17) -0.0128(14) -0.021(3) 0.026(3)
C10B 0.091(3) 0.0259(13) 0.011(3) 0.008(3) 0.003(2) 0.0075(17)
C11 0.0212(8) 0.0192(9) 0.0220(9) -0.0006(7) 0.0059(7) 0.0022(7)
C12 0.0324(10) 0.0175(9) 0.0179(8) -0.0017(7) 0.0042(7) 0.0031(7)
C13 0.0368(11) 0.0217(9) 0.0283(10) -0.0044(8) -0.0008(8) 0.0067(8)
C14 0.0486(13) 0.0264(11) 0.0283(10) -0.0037(8) -0.0068(9) 0.0132(9)
C15 0.0670(15) 0.0192(10) 0.0174(9) -0.0006(7) 0.0014(9) 0.0047(10)
C16 0.0524(13) 0.0212(9) 0.0190(9) -0.0009(7) 0.0090(9) -0.0036(9)
C17 0.0375(11) 0.0216(9) 0.0173(8) -0.0024(7) 0.0085(7) -0.0009(8)
C18 0.0310(11) 0.0331(12) 0.0646(17) -0.0036(11) -0.0010(11) 0.0081(9)
C19 0.092(2) 0.0228(11) 0.0320(12) 0.0054(9) -0.0018(13) 0.0072(12)
C20 0.0336(11) 0.0277(10) 0.0365(11) -0.0036(9) 0.0093(9) -0.0043(8)
C21 0.0183(8) 0.0213(8) 0.0171(8) 0.0007(7) 0.0005(6) 0.0006(7)
C22 0.0192(8) 0.0161(8) 0.0221(9) 0.0016(7) 0.0049(7) 0.0019(6)
C23 0.0262(9) 0.0171(8) 0.0219(9) 0.0001(7) 0.0050(7) -0.0008(7)
C24 0.0350(10) 0.0210(9) 0.0226(9) 0.0010(7) 0.0106(8) -0.0009(8)
C25 0.0282(10) 0.0179(9) 0.0383(11) 0.0012(8) 0.0141(8) -0.0019(7)
C26 0.0202(9) 0.0218(9) 0.0390(11) -0.0032(8) 0.0061(8) -0.0021(7)
C27 0.0206(8) 0.0201(9) 0.0269(9) -0.0019(7) 0.0019(7) 0.0032(7)
C28 0.0371(11) 0.0303(10) 0.0223(9) 0.0008(8) -0.0008(8) -0.0106(9)
C29 0.0382(12) 0.0313(11) 0.0521(14) 0.0038(10) 0.0223(11) -0.0072(9)
C30 0.0236(9) 0.0390(12) 0.0278(10) -0.0050(9) -0.0024(8) 0.0012(8)
C31 0.0200(8) 0.0218(9) 0.0184(8) -0.0023(7) 0.0023(7) 0.0040(7)
C32 0.0209(9) 0.0286(10) 0.0166(8) 0.0037(7) 0.0011(7) -0.0007(7)
C33 0.0281(10) 0.0405(12) 0.0196(9) -0.0037(8) 0.0003(8) -0.0027(9)
C34 0.0349(12) 0.0567(15) 0.0194(10) -0.0037(9) -0.0043(8) -0.0112(10)
C35 0.0271(11) 0.0605(15) 0.0261(11) 0.0130(10) -0.0073(8) -0.0091(10)
C36 0.0206(9) 0.0454(13) 0.0367(12) 0.0151(10) -0.0015(8) 0.0032(9)
C37 0.0223(9) 0.0301(10) 0.0264(10) 0.0072(8) 0.0009(7) 0.0012(8)
C38 0.0382(12) 0.0591(16) 0.0406(13) -0.0276(12) 0.0027(10) 0.0035(11)
C39 0.0345(13) 0.100(2) 0.0453(15) 0.0168(16) -0.0179(12) -0.0149(15)
C40 0.0302(11) 0.0290(11) 0.0460(13) -0.0005(9) 0.0032(9) 0.0091(9)
N1 0.0184(7) 0.0265(8) 0.0293(9) 0.0041(7) 0.0020(6) 0.0021(6)
C41 0.0237(9) 0.0311(10) 0.0331(11) 0.0045(8) 0.0054(8) 0.0049(8)
C42 0.0217(10) 0.0297(11) 0.0504(13) 0.0008(9) 0.0078(9) 0.0042(8)
C43 0.0207(9) 0.0237(10) 0.0568(14) -0.0004(9) -0.0079(9) 0.0033(8)
C44 0.0294(10) 0.0272(10) 0.0393(12) 0.0036(9) -0.0103(9) -0.0011(8)
C45 0.0243(9) 0.0276(10) 0.0296(10) 0.0033(8) -0.0002(8) -0.0016(8)
N2 0.0237(8) 0.0245(8) 0.0189(7) 0.0003(6) 0.0028(6) -0.0005(6)
C46 0.0286(10) 0.0253(10) 0.0249(9) 0.0016(8) 0.0030(8) 0.0014(8)
C47 0.0364(11) 0.0303(11) 0.0287(10) 0.0095(8) 0.0032(9) -0.0029(9)
C48 0.0281(10) 0.0454(13) 0.0189(9) 0.0049(8) 0.0030(8) -0.0064(9)
C49 0.0264(9) 0.0360(11) 0.0211(9) -0.0047(8) 0.0041(7) -0.0019(8)
C50 0.0281(10) 0.0248(9) 0.0249(9) 0.0007(8) 0.0051(8) -0.0002(8)
N3 0.0229(7) 0.0226(8) 0.0220(8) 0.0030(6) 0.0030(6) 0.0032(6)
C51 0.0289(10) 0.0268(10) 0.0238(9) 0.0024(8) 0.0042(8) 0.0049(8)
C52 0.0265(10) 0.0259(10) 0.0352(11) -0.0017(8) 0.0079(8) 0.0048(8)
C53 0.0232(9) 0.0210(9) 0.0414(12) 0.0037(8) -0.0019(8) 0.0029(7)
C54 0.0297(10) 0.0254(10) 0.0272(10) 0.0064(8) -0.0043(8) 0.0008(8)
C55 0.0269(9) 0.0253(9) 0.0227(9) 0.0023(7) 0.0028(7) 0.0021(8)

loop_
_atom_type_symbol
_atom_type_description
_atom_type_scat_dispersion_real
_atom_type_scat_dispersion_imag
_atom_type_scat_source
C C 0.0181 0.0091 'International Tables Vol C Tables 4.2.6.8 and 6.1.1.4'
H H 0.0000 0.0000 'International Tables Vol C Tables 4.2.6.8 and 6.1.1.4'
Ag Ag 0.1306 4.2820 'International Tables Vol C Tables 4.2.6.8 and 6.1.1.4'
N N 0.0311 0.0180 'International Tables Vol C Tables 4.2.6.8 and 6.1.1.4'
S S 0.3331 0.5567 'International Tables Vol C Tables 4.2.6.8 and 6.1.1.4'

loop_
_exptl_crystal_face_index_h
_exptl_crystal_face_index_k
_exptl_crystal_face_index_l
_exptl_crystal_face_perp_dist
1 0 0 0.0214
-1 0 0 0.0214
0 1 1 0.0230
0 -1 -1 0.0230
0 1 -1 0.0476
0 -1 1 0.0476

loop_
_geom_angle_atom_site_label_1
_geom_angle_atom_site_label_2
_geom_angle_atom_site_label_3
_geom_angle
Ag4 Ag1 Ag2 63.943(4)
S1 Ag1 Ag2 93.349(11)
S1 Ag1 Ag4 134.331(12)
S1 Ag1 S3 116.539(15)
S1 Ag1 S5 114.028(16)
S3 Ag1 Ag2 53.377(10)
S3 Ag1 Ag4 82.433(10)
S3 Ag1 S5 128.617(14)
S5 Ag1 Ag2 115.828(10)
S5 Ag1 Ag4 55.309(10)
N1 Ag1 Ag2 144.35(4)
N1 Ag1 Ag4 126.68(4)
N1 Ag1 S1 95.37(4)
N1 Ag1 S3 92.13(4)
N1 Ag1 S5 91.77(4)
Ag1 Ag2 Ag4 54.378(4)
Ag3 Ag2 Ag1 70.012(4)
Ag3 Ag2 Ag4 59.546(4)
S2 Ag2 Ag1 84.572(10)
S2 Ag2 Ag3 54.226(10)
S2 Ag2 Ag4 110.506(10)
S3 Ag2 Ag1 54.797(10)
S3 Ag2 Ag3 123.375(11)
S3 Ag2 Ag4 77.546(10)
S3 Ag2 S2 124.347(14)
S7 Ag2 Ag1 131.223(11)
S7 Ag2 Ag3 88.513(11)
S7 Ag2 Ag4 76.893(11)
S7 Ag2 S2 118.047(15)
S7 Ag2 S3 117.379(15)
N2 Ag2 Ag1 133.95(4)
N2 Ag2 Ag3 138.77(4)
N2 Ag2 Ag4 158.62(4)
N2 Ag2 S2 90.70(4)
N2 Ag2 S3 93.02(4)
N2 Ag2 S7 91.00(4)
Ag2 Ag3 Ag4 62.959(4)
S2 Ag3 Ag2 55.587(10)
S2 Ag3 Ag4 114.986(10)
S2 Ag3 S8 136.359(14)
S6 Ag3 Ag2 138.713(11)
S6 Ag3 Ag4 92.564(11)
S6 Ag3 S2 119.989(15)
S6 Ag3 S8 103.137(15)
S6 Ag3 N3 90.16(4)
S8 Ag3 Ag2 88.140(10)
S8 Ag3 Ag4 52.597(10)
N3 Ag3 Ag2 129.00(4)
N3 Ag3 Ag4 146.46(4)
N3 Ag3 S2 92.09(4)
N3 Ag3 S8 94.28(4)
Ag1 Ag4 Ag2 61.679(4)
Ag1 Ag4 Ag3 72.283(5)
Ag3 Ag4 Ag2 57.496(4)
S4 Ag4 Ag1 95.249(12)
S4 Ag4 Ag2 88.223(11)
S4 Ag4 Ag3 145.592(12)
S4 Ag4 S5 115.600(16)
S4 Ag4 S8 125.952(16)
S5 Ag4 Ag1 59.549(10)
S5 Ag4 Ag2 117.646(11)
S5 Ag4 Ag3 86.173(10)
S8 Ag4 Ag1 127.513(11)
S8 Ag4 Ag2 86.146(11)
S8 Ag4 Ag3 55.290(11)
S8 Ag4 S5 114.431(15)
C1 S1 Ag1 111.46(6)
Ag3 S2 Ag2 70.186(11)
C1 S2 Ag2 113.66(6)
C1 S2 Ag3 103.14(6)
Ag2 S3 Ag1 71.826(11)
C11 S3 Ag1 109.26(6)
C11 S3 Ag2 107.54(6)
C11 S4 Ag4 106.30(7)
Ag4 S5 Ag1 65.143(11)
C21 S5 Ag1 107.43(6)
C21 S5 Ag4 112.13(6)
C21 S6 Ag3 110.94(7)
C31 S7 Ag2 112.68(7)
Ag4 S8 Ag3 72.114(12)
C31 S8 Ag3 105.62(6)
C31 S8 Ag4 100.07(6)
S1 C1 S2 128.94(11)
C2 C1 S1 116.25(13)
C2 C1 S2 114.81(13)
C3 C2 C1 119.49(16)
C3 C2 C7B 118.6(13)
C7A C2 C1 119.4(3)
C7A C2 C3 121.1(3)
C7B C2 C1 120.1(13)
C2 C3 C8 120.95(17)
C2 C3 C4B 113.2(10)
C4A C3 C2 119.8(3)
C4A C3 C8 119.2(3)
C8 C3 C4B 124.9(11)
C3 C4A H4A 119.4
C3 C4A C5A 121.2(4)
C5A C4A H4A 119.4
C4A C5A C9A 120.9(4)
C6A C5A C4A 118.2(4)
C6A C5A C9A 120.9(4)
C5A C6A H6A 119.0
C5A C6A C7A 122.0(4)
C7A C6A H6A 119.0
C2 C7A C6A 117.6(5)
C2 C7A C10A 121.2(5)
C6A C7A C10A 121.1(5)
C3 C8 H8A 109.5
C3 C8 H8B 109.5
C3 C8 H8C 109.5
H8A C8 H8B 109.5
H8A C8 H8C 109.5
H8B C8 H8C 109.5
C5A C9A H9AA 109.5
C5A C9A H9AB 109.5
C5A C9A H9AC 109.5
H9AA C9A H9AB 109.5
H9AA C9A H9AC 109.5
H9AB C9A H9AC 109.5
C7A C10A H10A 109.5
C7A C10A H10B 109.5
C7A C10A H10C 109.5
H10A C10A H10B 109.5
H10A C10A H10C 109.5
H10B C10A H10C 109.5
C3 C4B H4B 117.8
C5B C4B C3 124(2)
C5B C4B H4B 117.8
C4B C5B C6B 120(2)
C4B C5B C9B 118(2)
C6B C5B C9B 121.3(17)
C5B C6B H6B 119.0
C5B C6B C7B 122(2)
C7B C6B H6B 119.0
C2 C7B C10B 122(2)
C6B C7B C2 121(2)
C6B C7B C10B 116(3)
C5B C9B H9BA 109.5
C5B C9B H9BB 109.5
C5B C9B H9BC 109.5
H9BA C9B H9BB 109.5
H9BA C9B H9BC 109.5
H9BB C9B H9BC 109.5
C7B C10B H10D 109.5
C7B C10B H10E 109.5
C7B C10B H10F 109.5
H10D C10B H10E 109.5
H10D C10B H10F 109.5
H10E C10B H10F 109.5
S4 C11 S3 127.80(11)
C12 C11 S3 115.30(13)
C12 C11 S4 116.89(13)
C13 C12 C11 120.13(18)
C13 C12 C17 120.60(18)
C17 C12 C11 119.27(17)
C12 C13 C18 122.01(19)
C14 C13 C12 118.4(2)
C14 C13 C18 119.6(2)
C13 C14 H14 118.9
C15 C14 C13 122.1(2)
C15 C14 H14 118.9
C14 C15 C16 118.32(19)
C14 C15 C19 121.3(2)
C16 C15 C19 120.4(2)
C15 C16 H16 118.9
C15 C16 C17 122.2(2)
C17 C16 H16 118.9
C12 C17 C20 122.54(18)
C16 C17 C12 118.35(19)
C16 C17 C20 119.11(19)
C13 C18 H18A 109.5
C13 C18 H18B 109.5
C13 C18 H18C 109.5
H18A C18 H18B 109.5
H18A C18 H18C 109.5
H18B C18 H18C 109.5
C15 C19 H19A 109.5
C15 C19 H19B 109.5
C15 C19 H19C 109.5
H19A C19 H19B 109.5
H19A C19 H19C 109.5
H19B C19 H19C 109.5
C17 C20 H20A 109.5
C17 C20 H20B 109.5
C17 C20 H20C 109.5
H20A C20 H20B 109.5
H20A C20 H20C 109.5
H20B C20 H20C 109.5
S6 C21 S5 129.38(11)
C22 C21 S5 114.68(13)
C22 C21 S6 115.93(13)
C23 C22 C21 119.64(16)
C23 C22 C27 121.19(17)
C27 C22 C21 119.15(16)
C22 C23 C28 121.47(17)
C24 C23 C22 118.23(17)
C24 C23 C28 120.30(17)
C23 C24 H24 119.1
C25 C24 C23 121.88(18)
C25 C24 H24 119.1
C24 C25 C29 121.2(2)
C26 C25 C24 118.34(18)
C26 C25 C29 120.4(2)
C25 C26 H26 118.9
C27 C26 C25 122.17(18)
C27 C26 H26 118.9
C22 C27 C30 121.08(17)
C26 C27 C22 118.19(18)
C26 C27 C30 120.73(18)
C23 C28 H28A 109.5
C23 C28 H28B 109.5
C23 C28 H28C 109.5
H28A C28 H28B 109.5
H28A C28 H28C 109.5
H28B C28 H28C 109.5
C25 C29 H29A 109.5
C25 C29 H29B 109.5
C25 C29 H29C 109.5
H29A C29 H29B 109.5
H29A C29 H29C 109.5
H29B C29 H29C 109.5
C27 C30 H30A 109.5
C27 C30 H30B 109.5
C27 C30 H30C 109.5
H30A C30 H30B 109.5
H30A C30 H30C 109.5
H30B C30 H30C 109.5
S7 C31 S8 127.70(11)
C32 C31 S7 118.17(14)
C32 C31 S8 114.14(13)
C33 C32 C31 119.93(17)
C33 C32 C37 121.08(18)
C37 C32 C31 118.96(17)
C32 C33 C38 121.49(18)
C34 C33 C32 118.2(2)
C34 C33 C38 120.3(2)
C33 C34 H34 119.0
C35 C34 C33 122.0(2)
C35 C34 H34 119.0
C34 C35 C36 118.52(19)
C34 C35 C39 121.0(3)
C36 C35 C39 120.4(3)
C35 C36 H36 119.1
C35 C36 C37 121.7(2)
C37 C36 H36 119.1
C32 C37 C40 121.53(18)
C36 C37 C32 118.4(2)
C36 C37 C40 120.02(19)
C33 C38 H38A 109.5
C33 C38 H38B 109.5
C33 C38 H38C 109.5
H38A C38 H38B 109.5
H38A C38 H38C 109.5
H38B C38 H38C 109.5
C35 C39 H39A 109.5
C35 C39 H39B 109.5
C35 C39 H39C 109.5
H39A C39 H39B 109.5
H39A C39 H39C 109.5
H39B C39 H39C 109.5
C37 C40 H40A 109.5
C37 C40 H40B 109.5
C37 C40 H40C 109.5
H40A C40 H40B 109.5
H40A C40 H40C 109.5
H40B C40 H40C 109.5
C41 N1 Ag1 125.00(13)
C41 N1 C45 117.67(17)
C45 N1 Ag1 117.32(13)
N1 C41 H41 118.5
N1 C41 C42 123.0(2)
C42 C41 H41 118.5
C41 C42 H42 120.6
C43 C42 C41 118.7(2)
C43 C42 H42 120.6
C42 C43 H43 120.4
C42 C43 C44 119.15(19)
C44 C43 H43 120.4
C43 C44 H44 120.8
C43 C44 C45 118.4(2)
C45 C44 H44 120.8
N1 C45 C44 123.1(2)
N1 C45 H45 118.5
C44 C45 H45 118.5
C46 N2 Ag2 122.44(13)
C50 N2 Ag2 120.34(13)
C50 N2 C46 116.99(17)
N2 C46 H46 118.5
N2 C46 C47 123.04(19)
C47 C46 H46 118.5
C46 C47 H47 120.6
C48 C47 C46 118.8(2)
C48 C47 H47 120.6
C47 C48 H48 120.6
C49 C48 C47 118.87(19)
C49 C48 H48 120.6
C48 C49 H49 120.8
C48 C49 C50 118.46(19)
C50 C49 H49 120.8
N2 C50 C49 123.84(19)
N2 C50 H50 118.1
C49 C50 H50 118.1
C51 N3 Ag3 124.20(13)
C51 N3 C55 117.16(17)
C55 N3 Ag3 118.21(12)
N3 C51 H51 118.2
N3 C51 C52 123.57(19)
C52 C51 H51 118.2
C51 C52 H52 120.8
C53 C52 C51 118.40(19)
C53 C52 H52 120.8
C52 C53 H53 120.6
C54 C53 C52 118.73(18)
C54 C53 H53 120.6
C53 C54 H54 120.6
C53 C54 C55 118.90(19)
C55 C54 H54 120.6
N3 C55 C54 123.23(18)
N3 C55 H55 118.4
C54 C55 H55 118.4
C60 N4 C56 115.6(9)
N4 C56 H56 117.2
N4 C56 C57 125.5(10)
C57 C56 H56 117.2
C56 C57 H57 120.9
C58 C57 C56 118.2(10)
C58 C57 H57 120.9
C57 C58 H58 121.2
C57 C58 C59 117.6(10)
C59 C58 H58 121.2
C58 C59 H59 118.6
C58 C59 C60 122.8(10)
C60 C59 H59 118.6
N4 C60 C59 119.5(10)
N4 C60 H60 120.2
C59 C60 H60 120.2

loop_
_geom_bond_atom_site_label_1
_geom_bond_atom_site_label_2
_geom_bond_distance
Ag1 Ag2 3.02629(17)
Ag1 Ag4 2.79450(17)
Ag1 S1 2.4768(5)
Ag1 S3 2.6027(4)
Ag1 S5 2.6550(4)
Ag1 N1 2.3860(16)
Ag2 Ag3 2.92427(17)
Ag2 Ag4 3.08837(17)
Ag2 S2 2.5643(4)
Ag2 S3 2.5563(4)
Ag2 S7 2.5346(4)
Ag2 N2 2.4802(15)
Ag3 Ag4 2.98904(18)
Ag3 S2 2.5218(4)
Ag3 S6 2.4895(4)
Ag3 S8 2.5819(4)
Ag3 N3 2.4974(15)
Ag4 S4 2.4786(5)
Ag4 S5 2.5323(4)
Ag4 S8 2.4950(4)
S1 C1 1.6596(18)
S2 C1 1.7089(18)
S3 C11 1.7059(18)
S4 C11 1.6649(19)
S5 C21 1.7039(18)
S6 C21 1.6631(18)
S7 C31 1.6662(18)
S8 C31 1.7067(19)
C1 C2 1.493(2)
C2 C3 1.403(3)
C2 C7A 1.386(7)
C2 C7B 1.47(3)
C3 C4A 1.357(6)
C3 C8 1.502(3)
C3 C4B 1.52(3)
C4A H4A 0.9300
C4A C5A 1.400(7)
C5A C6A 1.391(6)
C5A C9A 1.506(5)
C6A H6A 0.9300
C6A C7A 1.400(8)
C7A C10A 1.495(13)
C8 H8A 0.9600
C8 H8B 0.9600
C8 H8C 0.9600
C9A H9AA 0.9600
C9A H9AB 0.9600
C9A H9AC 0.9600
C10A H10A 0.9600
C10A H10B 0.9600
C10A H10C 0.9600
C4B H4B 0.9300
C4B C5B 1.31(3)
C5B C6B 1.34(3)
C5B C9B 1.59(2)
C6B H6B 0.9300
C6B C7B 1.35(4)
C7B C10B 1.61(6)
C9B H9BA 0.9600
C9B H9BB 0.9600
C9B H9BC 0.9600
C10B H10D 0.9600
C10B H10E 0.9600
C10B H10F 0.9600
C11 C12 1.502(2)
C12 C13 1.405(3)
C12 C17 1.405(3)
C13 C14 1.397(3)
C13 C18 1.506(3)
C14 H14 0.9300
C14 C15 1.382(4)
C15 C16 1.386(3)
C15 C19 1.509(3)
C16 H16 0.9300
C16 C17 1.393(3)
C17 C20 1.506(3)
C18 H18A 0.9600
C18 H18B 0.9600
C18 H18C 0.9600
C19 H19A 0.9600
C19 H19B 0.9600
C19 H19C 0.9600
C20 H20A 0.9600
C20 H20B 0.9600
C20 H20C 0.9600
C21 C22 1.498(2)
C22 C23 1.400(3)
C22 C27 1.404(3)
C23 C24 1.394(3)
C23 C28 1.508(3)
C24 H24 0.9300
C24 C25 1.389(3)
C25 C26 1.388(3)
C25 C29 1.508(3)
C26 H26 0.9300
C26 C27 1.388(3)
C27 C30 1.510(3)
C28 H28A 0.9600
C28 H28B 0.9600
C28 H28C 0.9600
C29 H29A 0.9600
C29 H29B 0.9600
C29 H29C 0.9600
C30 H30A 0.9600
C30 H30B 0.9600
C30 H30C 0.9600
C31 C32 1.497(2)
C32 C33 1.399(3)
C32 C37 1.400(3)
C33 C34 1.399(3)
C33 C38 1.509(3)
C34 H34 0.9300
C34 C35 1.385(4)
C35 C36 1.387(4)
C35 C39 1.515(3)
C36 H36 0.9300
C36 C37 1.397(3)
C37 C40 1.500(3)
C38 H38A 0.9600
C38 H38B 0.9600
C38 H38C 0.9600
C39 H39A 0.9600
C39 H39B 0.9600
C39 H39C 0.9600
C40 H40A 0.9600
C40 H40B 0.9600
C40 H40C 0.9600
N1 C41 1.337(3)
N1 C45 1.337(3)
C41 H41 0.9300
C41 C42 1.386(3)
C42 H42 0.9300
C42 C43 1.377(3)
C43 H43 0.9300
C43 C44 1.380(3)
C44 H44 0.9300
C44 C45 1.389(3)
C45 H45 0.9300
N2 C46 1.339(3)
N2 C50 1.337(3)
C46 H46 0.9300
C46 C47 1.390(3)
C47 H47 0.9300
C47 C48 1.382(3)
C48 H48 0.9300
C48 C49 1.377(3)
C49 H49 0.9300
C49 C50 1.385(3)
C50 H50 0.9300
N3 C51 1.337(3)
N3 C55 1.339(2)
C51 H51 0.9300
C51 C52 1.389(3)
C52 H52 0.9300
C52 C53 1.384(3)
C53 H53 0.9300
C53 C54 1.382(3)
C54 H54 0.9300
C54 C55 1.386(3)
C55 H55 0.9300
N4 C56 1.383(12)
N4 C60 1.371(11)
C56 H56 0.9300
C56 C57 1.404(12)
C57 H57 0.9300
C57 C58 1.366(12)
C58 H58 0.9300
C58 C59 1.383(12)
C59 H59 0.9300
C59 C60 1.428(12)
C60 H60 0.9300

loop_
_geom_torsion_atom_site_label_1
_geom_torsion_atom_site_label_2
_geom_torsion_atom_site_label_3
_geom_torsion_atom_site_label_4
_geom_torsion
Ag1 S1 C1 S2 8.41(14)
Ag1 S1 C1 C2 -172.34(11)
Ag1 S3 C11 S4 33.37(14)
Ag1 S3 C11 C12 -147.63(12)
Ag1 S5 C21 S6 38.20(14)
Ag1 S5 C21 C22 -140.49(12)
Ag1 N1 C41 C42 178.68(16)
Ag1 N1 C45 C44 -179.65(16)
Ag2 S2 C1 S1 -28.89(14)
Ag2 S2 C1 C2 151.85(11)
Ag2 S3 C11 S4 -42.97(14)
Ag2 S3 C11 C12 136.03(12)
Ag2 S7 C31 S8 -12.78(15)
Ag2 S7 C31 C32 166.98(12)
Ag2 N2 C46 C47 173.98(15)
Ag2 N2 C50 C49 -174.38(15)
Ag3 S2 C1 S1 44.99(13)
Ag3 S2 C1 C2 -134.27(12)
Ag3 S6 C21 S5 11.16(15)
Ag3 S6 C21 C22 -170.16(11)
Ag3 S8 C31 S7 39.89(14)
Ag3 S8 C31 C32 -139.88(12)
Ag3 N3 C51 C52 171.67(15)
Ag3 N3 C55 C54 -172.67(15)
Ag4 S4 C11 S3 -1.63(14)
Ag4 S4 C11 C12 179.38(12)
Ag4 S5 C21 S6 -31.44(15)
Ag4 S5 C21 C22 149.87(11)
Ag4 S8 C31 S7 -34.19(13)
Ag4 S8 C31 C32 146.04(12)
S1 C1 C2 C3 -80.4(2)
S1 C1 C2 C7A 100.9(3)
S1 C1 C2 C7B 84.2(12)
S2 C1 C2 C3 98.93(19)
S2 C1 C2 C7A -79.8(3)
S2 C1 C2 C7B -96.5(12)
S3 C11 C12 C13 73.5(2)
S3 C11 C12 C17 -106.52(17)
S4 C11 C12 C13 -107.43(18)
S4 C11 C12 C17 72.6(2)
S5 C21 C22 C23 -89.14(18)
S5 C21 C22 C27 92.49(18)
S6 C21 C22 C23 91.99(18)
S6 C21 C22 C27 -86.38(18)
S7 C31 C32 C33 96.2(2)
S7 C31 C32 C37 -85.9(2)
S8 C31 C32 C33 -84.0(2)
S8 C31 C32 C37 93.86(19)
C1 C2 C3 C4A 178.6(3)
C1 C2 C3 C8 -4.2(3)
C1 C2 C3 C4B 165.5(12)
C1 C2 C7A C6A -178.4(3)
C1 C2 C7A C10A -3.1(7)
C1 C2 C7B C6B -167.2(17)
C1 C2 C7B C10B 25(3)
C2 C3 C4A C5A -0.1(6)
C2 C3 C4B C5B 1(3)
C3 C2 C7A C6A 2.9(4)
C3 C2 C7A C10A 178.2(5)
C3 C2 C7B C6B -2(3)
C3 C2 C7B C10B -171(3)
C3 C4A C5A C6A 2.5(7)
C3 C4A C5A C9A -177.3(4)
C3 C4B C5B C6B -1(4)
C3 C4B C5B C9B -175(2)
C4A C5A C6A C7A -2.2(6)
C5A C6A C7A C2 -0.4(6)
C5A C6A C7A C10A -175.7(6)
C7A C2 C3 C4A -2.7(4)
C7A C2 C3 C8 174.5(3)
C8 C3 C4A C5A -177.3(3)
C8 C3 C4B C5B 170(2)
C9A C5A C6A C7A 177.5(4)
C4B C5B C6B C7B -1(4)
C5B C6B C7B C2 3(3)
C5B C6B C7B C10B 171(3)
C7B C2 C3 C8 -169.0(12)
C7B C2 C3 C4B 0.6(17)
C9B C5B C6B C7B 172(2)
C11 C12 C13 C14 179.15(18)
C11 C12 C13 C18 -0.8(3)
C11 C12 C17 C16 -179.25(17)
C11 C12 C17 C20 0.7(3)
C12 C13 C14 C15 0.5(3)
C13 C12 C17 C16 0.8(3)
C13 C12 C17 C20 -179.26(18)
C13 C14 C15 C16 0.0(3)
C13 C14 C15 C19 -178.5(2)
C14 C15 C16 C17 -0.1(3)
C15 C16 C17 C12 -0.3(3)
C15 C16 C17 C20 179.78(19)
C17 C12 C13 C14 -0.9(3)
C17 C12 C13 C18 179.2(2)
C18 C13 C14 C15 -179.6(2)
C19 C15 C16 C17 178.46(19)
C21 C22 C23 C24 -178.71(17)
C21 C22 C23 C28 0.9(3)
C21 C22 C27 C26 178.73(16)
C21 C22 C27 C30 -1.6(3)
C22 C23 C24 C25 -0.2(3)
C23 C22 C27 C26 0.4(3)
C23 C22 C27 C30 -179.92(17)
C23 C24 C25 C26 0.8(3)
C23 C24 C25 C29 -178.97(19)
C24 C25 C26 C27 -0.8(3)
C25 C26 C27 C22 0.2(3)
C25 C26 C27 C30 -179.50(18)
C27 C22 C23 C24 -0.4(3)
C27 C22 C23 C28 179.28(18)
C28 C23 C24 C25 -179.88(18)
C29 C25 C26 C27 178.98(19)
C31 C32 C33 C34 -178.87(19)
C31 C32 C33 C38 3.0(3)
C31 C32 C37 C36 -179.73(18)
C31 C32 C37 C40 -1.0(3)
C32 C33 C34 C35 -2.3(3)
C33 C32 C37 C36 -1.9(3)
C33 C32 C37 C40 176.9(2)
C33 C34 C35 C36 -0.2(3)
C33 C34 C35 C39 -179.8(2)
C34 C35 C36 C37 1.7(3)
C35 C36 C37 C32 -0.7(3)
C35 C36 C37 C40 -179.5(2)
C37 C32 C33 C34 3.3(3)
C37 C32 C33 C38 -174.7(2)
C38 C33 C34 C35 175.8(2)
C39 C35 C36 C37 -178.7(2)
N1 C41 C42 C43 0.7(3)
C41 N1 C45 C44 -0.8(3)
C41 C42 C43 C44 -0.6(3)
C42 C43 C44 C45 -0.2(3)
C43 C44 C45 N1 1.0(3)
C45 N1 C41 C42 -0.1(3)
N2 C46 C47 C48 0.4(3)
C46 N2 C50 C49 0.2(3)
C46 C47 C48 C49 0.0(3)
C47 C48 C49 C50 -0.2(3)
C48 C49 C50 N2 0.1(3)
C50 N2 C46 C47 -0.5(3)
N3 C51 C52 C53 0.8(3)
C51 N3 C55 C54 0.2(3)
C51 C52 C53 C54 -0.3(3)
C52 C53 C54 C55 -0.2(3)
C53 C54 C55 N3 0.3(3)
C55 N3 C51 C52 -0.7(3)
N4 C56 C57 C58 1.3(18)
C56 N4 C60 C59 3.1(16)
C56 C57 C58 C59 6.4(17)
C57 C58 C59 C60 -9.5(18)
C58 C59 C60 N4 4.6(18)
C60 N4 C56 C57 -6.1(17)

loop_
_exptl_oxdiff_crystal_face_indexfrac_h
_exptl_oxdiff_crystal_face_indexfrac_k
_exptl_oxdiff_crystal_face_indexfrac_l
_exptl_oxdiff_crystal_face_x
_exptl_oxdiff_crystal_face_y
_exptl_oxdiff_crystal_face_z
0.9992 -0.0115 -0.0030 -0.0042 0.1215 0.0034
-0.9992 0.0115 0.0030 0.0042 -0.1215 -0.0034
0.0063 0.9954 1.0018 -0.0035 0.0108 -0.1003
-0.0063 -0.9954 -1.0018 0.0035 -0.0108 0.1003
0.0015 1.0013 -0.9959 0.1008 -0.0045 -0.0017
-0.0015 -1.0013 0.9959 -0.1008 0.0045 0.0017
